data_7038474
loop_
_publ_author_name
'Phanopoulos, Andreas'
'White, Andrew J. P.'
'Long, Nicholas J.'
'Miller, Philip W.'

_publ_section_title
;
 Insight into the stereoelectronic parameters of N-triphos ligands via
 coordination to tungsten(0).
;
_journal_issue 13
_journal_name_full 'Dalton transactions (Cambridge, England : 2003)'
_journal_page_first 5536
_journal_page_last 5548
_journal_paper_doi 10.1039/c6dt00170j
_journal_volume 45
_journal_year 2016
_chemical_formula_moiety 'C42 H37 N O3 P3 W, B F4, 1.5(C H2 Cl2)'
_chemical_formula_sum 'C43.5 H40 B Cl3 F4 N O3 P3 W'
_chemical_formula_weight 1094.68
_chemical_name_systematic
;
 ?
;
_space_group_crystal_system orthorhombic
_space_group_IT_number 62
_space_group_name_Hall '-P 2ac 2n'
_space_group_name_H-M_alt 'P n m a'
_symmetry_space_group_name_Hall '-P 2ac 2n'
_symmetry_space_group_name_H-M 'P n m a'
_atom_sites_solution_hydrogens mixed
_audit_creation_method SHELXL
_audit_update_record
;
2015-07-13 deposited with the CCDC.
2016-02-19 downloaded from the CCDC.
;
_cell_angle_alpha 90
_cell_angle_beta 90
_cell_angle_gamma 90
_cell_formula_units_Z 8
_cell_length_a 18.1122(4)
_cell_length_b 35.0113(8)
_cell_length_c 13.3447(3)
_cell_measurement_reflns_used 5760
_cell_measurement_temperature 173
_cell_measurement_theta_max 28.3830
_cell_measurement_theta_min 2.8450
_cell_volume 8462.3(3)
_computing_cell_refinement 'CrysAlisPro, Agilent Technologies'
_computing_data_collection 'CrysAlisPro, Agilent Technologies'
_computing_data_reduction 'CrysAlisPro, Agilent Technologies'
_computing_molecular_graphics 'Bruker SHELXTL'
_computing_publication_material 'CIFTAB-2013 (Sheldrick, 2013)'
_computing_structure_refinement 'SHELXL-2013 (Sheldrick, 2013)'
_computing_structure_solution 'SHELXS-2013 (Sheldrick, 2013)'
_diffrn_ambient_temperature 173
_diffrn_detector_area_resol_mean 16.0382
_diffrn_measured_fraction_theta_full 0.985
_diffrn_measured_fraction_theta_max 0.822
_diffrn_measurement_device_type 'Agilent Xcalibur 3 E'
_diffrn_measurement_method 'omega scans'
_diffrn_radiation_type MoK\a
_diffrn_radiation_wavelength 0.71073
_diffrn_reflns_av_R_equivalents 0.0535
_diffrn_reflns_av_unetI/netI 0.0810
_diffrn_reflns_Laue_measured_fraction_full 0.985
_diffrn_reflns_Laue_measured_fraction_max 0.822
_diffrn_reflns_limit_h_max 15
_diffrn_reflns_limit_h_min -23
_diffrn_reflns_limit_k_max 27
_diffrn_reflns_limit_k_min -44
_diffrn_reflns_limit_l_max 16
_diffrn_reflns_limit_l_min -9
_diffrn_reflns_number 18835
_diffrn_reflns_point_group_measured_fraction_full 0.985
_diffrn_reflns_point_group_measured_fraction_max 0.822
_diffrn_reflns_theta_full 25.242
_diffrn_reflns_theta_max 28.212
_diffrn_reflns_theta_min 2.577
_diffrn_source 'Enhance (Mo) X-ray Source'
_exptl_absorpt_coefficient_mu 3.093
_exptl_absorpt_correction_T_max 0.611
_exptl_absorpt_correction_T_min 0.494
_exptl_absorpt_correction_type analytical
_exptl_absorpt_process_details
;
CrysAlisPro, Agilent Technologies,
Version 1.171.37.33a (release 28-03-2014 CrysAlis171 .NET)
(compiled Mar 28 2014,12:25:20)
Analytical numeric absorption correction using a multifaceted crystal
model based on expressions derived by R.C. Clark & J.S. Reid.
(Clark, R. C. & Reid, J. S. (1995). Acta Cryst. A51, 887-897)
Empirical absorption correction using spherical harmonics,
implemented in SCALE3 ABSPACK scaling algorithm.
;
_exptl_crystal_colour Colourless
_exptl_crystal_density_diffrn 1.718
_exptl_crystal_description blocks
_exptl_crystal_F_000 4344
_exptl_crystal_size_max 0.44
_exptl_crystal_size_mid 0.24
_exptl_crystal_size_min 0.19
_platon_squeeze_details
;
 SQUEEZE suggested 498 e/cell = 62.3 e/asu
 The solvents used were ether (C4H10O, 42e), dcm (CH2Cl2, 42e),
 water (H2O, 10e) and methanol (CH4O, 18e).
 Before the use of SQUEEZE the solvent most resembled dcm.
 1.5CH2Cl2 = 63e, so this was used as the solvent present.
 
 So, the atom list is low by 1.5(CH2Cl2) = C1.5 H3 Cl3 and the UNIT is
 low by C12 H24 Cl24, i.e. C336 H296 B8 N8 O24 F32 P24 W8 Cl0
 
 The missing 5 non-H atoms would have required 45 variables (5 x 9)
 if refined anisotropically.
 The L.S. instruction was adjusted appropriately.
;
_refine_diff_density_max 1.729
_refine_diff_density_min -5.917
_refine_diff_density_rms 0.203
_refine_ls_extinction_method none
_refine_ls_goodness_of_fit_ref 1.139
_refine_ls_hydrogen_treatment mixed
_refine_ls_matrix_type full
_refine_ls_number_parameters 510
_refine_ls_number_reflns 8710
_refine_ls_number_restraints 38
_refine_ls_restrained_S_all 1.137
_refine_ls_R_factor_all 0.0961
_refine_ls_R_factor_gt 0.0761
_refine_ls_shift/su_max 0.003
_refine_ls_shift/su_mean 0.000
_refine_ls_structure_factor_coef Fsqd
_refine_ls_weighting_details 'w=1/[\s^2^(Fo^2^)+(0.0143P)^2^+210.7588P] where P=(Fo^2^+2Fc^2^)/3'
_refine_ls_weighting_scheme calc
_refine_ls_wR_factor_gt 0.1602
_refine_ls_wR_factor_ref 0.1669
_reflns_Friedel_coverage 0.000
_reflns_number_gt 6893
_reflns_number_total 8710
_reflns_threshold_expression 'I > 2\s(I)'
_cod_data_source_file c6dt00170j2.cif
_cod_data_source_block 3
_cod_depositor_comments 'Adding full bibliography for 7038473--7038480.cif.'
_cod_original_formula_sum 'C43.50 H40 B Cl3 F4 N O3 P3 W'
_cod_database_code 7038474
_shelx_space_group_comment
;
The symmetry employed for this shelxl refinement is uniquely defined
by the following loop, which should always be used as a source of
symmetry information in preference to the above space-group names.
They are only intended as comments.
;
_shelxl_version_number 2013-4

loop_
_space_group_symop_operation_xyz
'x, y, z'
'-x+1/2, -y, z+1/2'
'-x, y+1/2, -z'
'x+1/2, -y+1/2, -z+1/2'
'-x, -y, -z'
'x-1/2, y, -z-1/2'
'x, -y-1/2, z'
'-x-1/2, y-1/2, z-1/2'

loop_
_atom_site_label
_atom_site_type_symbol
_atom_site_fract_x
_atom_site_fract_y
_atom_site_fract_z
_atom_site_U_iso_or_equiv
_atom_site_adp_type
_atom_site_occupancy
_atom_site_site_symmetry_order
_atom_site_calc_flag
_atom_site_refinement_flags_posn
_atom_site_refinement_flags_adp
_atom_site_refinement_flags_occupancy
_atom_site_disorder_assembly
_atom_site_disorder_group
W1 W 0.28735(2) 0.42801(2) 0.48697(3) 0.01584(12) Uani 1 1 d . . . . .
N1 N 0.3751(4) 0.3343(2) 0.4639(6) 0.0168(17) Uani 1 1 d D . . . .
H1 H 0.395(3) 0.3116(9) 0.448(7) 0.03(3) Uiso 1 1 d D . . . .
C2 C 0.2975(6) 0.3279(3) 0.4251(7) 0.021(2) Uani 1 1 d . . . . .
H2A H 0.2679 0.3159 0.4788 0.025 Uiso 1 1 calc R U . . .
H2B H 0.2998 0.3098 0.3684 0.025 Uiso 1 1 calc R U . . .
P3 P 0.24875(15) 0.37202(7) 0.3823(2) 0.0186(5) Uani 1 1 d D . . . .
C4 C 0.3787(5) 0.3419(3) 0.5746(7) 0.017(2) Uani 1 1 d . . . . .
H4A H 0.4302 0.3485 0.5924 0.020 Uiso 1 1 calc R U . . .
H4B H 0.3660 0.3180 0.6105 0.020 Uiso 1 1 calc R U . . .
P5 P 0.31650(14) 0.38095(7) 0.62095(19) 0.0164(5) Uani 1 1 d . . . . .
C6 C 0.4228(6) 0.3609(3) 0.4006(8) 0.022(2) Uani 1 1 d . . . . .
H6A H 0.4081 0.3582 0.3295 0.026 Uiso 1 1 calc R U . . .
H6B H 0.4749 0.3527 0.4064 0.026 Uiso 1 1 calc R U . . .
P7 P 0.41683(14) 0.41199(7) 0.43526(19) 0.0151(5) Uani 1 1 d . . . . .
C8 C 0.2637(5) 0.3741(3) 0.2462(8) 0.019(2) Uani 1 1 d . . . . .
C9 C 0.2308(6) 0.4041(3) 0.1954(8) 0.026(2) Uani 1 1 d . . . . .
H9A H 0.2034 0.4225 0.2320 0.031 Uiso 1 1 calc R U . . .
C10 C 0.2372(6) 0.4078(3) 0.0918(9) 0.030(3) Uani 1 1 d . . . . .
H10A H 0.2133 0.4282 0.0579 0.036 Uiso 1 1 calc R U . . .
C11 C 0.2786(7) 0.3816(4) 0.0390(9) 0.037(3) Uani 1 1 d . . . . .
H11A H 0.2849 0.3846 -0.0312 0.045 Uiso 1 1 calc R U . . .
C12 C 0.3113(6) 0.3508(4) 0.0876(8) 0.031(3) Uani 1 1 d . . . . .
H12A H 0.3388 0.3325 0.0504 0.037 Uiso 1 1 calc R U . . .
C13 C 0.3035(6) 0.3468(3) 0.1911(8) 0.025(2) Uani 1 1 d . . . . .
H13A H 0.3252 0.3256 0.2243 0.030 Uiso 1 1 calc R U . . .
C14 C 0.1524(6) 0.3551(5) 0.3761(15) 0.019(5) Uani 0.52(3) 1 d DG U P A 1
C15 C 0.0948(9) 0.3779(4) 0.4101(17) 0.024(5) Uani 0.52(3) 1 d G U P A 1
H15A H 0.1050 0.4018 0.4408 0.029 Uiso 0.52(3) 1 calc R U P A 1
C16 C 0.0222(8) 0.3657(4) 0.3991(15) 0.029(6) Uani 0.52(3) 1 d G U P A 1
H16A H -0.0172 0.3813 0.4223 0.035 Uiso 0.52(3) 1 calc R U P A 1
C17 C 0.0072(5) 0.3308(4) 0.3542(14) 0.019(4) Uani 0.52(3) 1 d G U P A 1
H17A H -0.0424 0.3225 0.3467 0.023 Uiso 0.52(3) 1 calc R U P A 1
C18 C 0.0648(7) 0.3080(4) 0.3202(17) 0.032(6) Uani 0.52(3) 1 d G U P A 1
H18A H 0.0546 0.2841 0.2895 0.038 Uiso 0.52(3) 1 calc R U P A 1
C19 C 0.1374(6) 0.3201(5) 0.3312(17) 0.032(6) Uani 0.52(3) 1 d G U P A 1
H19A H 0.1768 0.3046 0.3079 0.038 Uiso 0.52(3) 1 calc R U P A 1
C14' C 0.1552(8) 0.3513(6) 0.3871(19) 0.022(6) Uiso 0.48(3) 1 d DG U P A 2
C15' C 0.0967(12) 0.3770(5) 0.389(2) 0.020(6) Uiso 0.48(3) 1 d G U P A 2
H15B H 0.1061 0.4037 0.3918 0.024 Uiso 0.48(3) 1 calc R U P A 2
C16' C 0.0245(10) 0.3636(5) 0.3868(19) 0.025(6) Uiso 0.48(3) 1 d G U P A 2
H16B H -0.0155 0.3812 0.3881 0.030 Uiso 0.48(3) 1 calc R U P A 2
C17' C 0.0107(6) 0.3246(6) 0.3827(16) 0.024(6) Uiso 0.48(3) 1 d G U P A 2
H17B H -0.0387 0.3155 0.3811 0.028 Uiso 0.48(3) 1 calc R U P A 2
C18' C 0.0692(9) 0.2989(4) 0.3808(19) 0.035(6) Uiso 0.48(3) 1 d G U P A 2
H18B H 0.0598 0.2723 0.3780 0.042 Uiso 0.48(3) 1 calc R U P A 2
C19' C 0.1415(7) 0.3123(6) 0.3830(18) 0.034(6) Uiso 0.48(3) 1 d G U P A 2
H19B H 0.1815 0.2947 0.3817 0.041 Uiso 0.48(3) 1 calc R U P A 2
C20 C 0.2452(6) 0.3520(3) 0.6838(8) 0.022(2) Uani 1 1 d . . . . .
C21 C 0.1740(7) 0.3507(3) 0.6430(9) 0.027(2) Uani 1 1 d . . . . .
H21A H 0.1616 0.3659 0.5864 0.033 Uiso 1 1 calc R U . . .
C22 C 0.1211(7) 0.3266(4) 0.6874(11) 0.040(3) Uani 1 1 d . . . . .
H22A H 0.0729 0.3249 0.6599 0.048 Uiso 1 1 calc R U . . .
C23 C 0.1398(8) 0.3051(4) 0.7725(11) 0.045(4) Uani 1 1 d . . . . .
H23A H 0.1041 0.2890 0.8028 0.054 Uiso 1 1 calc R U . . .
C24 C 0.2101(9) 0.3073(4) 0.8124(12) 0.055(4) Uani 1 1 d . . . . .
H24A H 0.2222 0.2933 0.8712 0.066 Uiso 1 1 calc R U . . .
C25 C 0.2625(7) 0.3297(4) 0.7671(10) 0.040(3) Uani 1 1 d . . . . .
H25A H 0.3114 0.3301 0.7929 0.048 Uiso 1 1 calc R U . . .
C26 C 0.3696(6) 0.3983(3) 0.7285(7) 0.017(2) Uani 1 1 d . . . . .
C27 C 0.4352(7) 0.3839(3) 0.7640(9) 0.033(3) Uani 1 1 d . . . . .
H27A H 0.4567 0.3623 0.7319 0.040 Uiso 1 1 calc R U . . .
C28 C 0.4705(7) 0.3999(4) 0.8451(9) 0.031(3) Uani 1 1 d . . . . .
H28A H 0.5162 0.3897 0.8674 0.037 Uiso 1 1 calc R U . . .
C29 C 0.4399(7) 0.4307(3) 0.8940(8) 0.031(3) Uani 1 1 d . . . . .
H29A H 0.4649 0.4419 0.9492 0.037 Uiso 1 1 calc R U . . .
C30 C 0.3730(7) 0.4451(3) 0.8628(9) 0.028(3) Uani 1 1 d . . . . .
H30A H 0.3507 0.4657 0.8979 0.034 Uiso 1 1 calc R U . . .
C31 C 0.3386(6) 0.4295(3) 0.7804(7) 0.022(2) Uani 1 1 d . . . . .
H31A H 0.2930 0.4399 0.7581 0.026 Uiso 1 1 calc R U . . .
C32 C 0.4927(5) 0.4181(3) 0.5260(7) 0.0136(19) Uani 1 1 d . . . . .
C33 C 0.5479(6) 0.3919(3) 0.5432(9) 0.026(2) Uani 1 1 d . . . . .
H33A H 0.5471 0.3681 0.5089 0.031 Uiso 1 1 calc R U . . .
C34 C 0.6045(6) 0.3997(4) 0.6099(9) 0.029(3) Uani 1 1 d . . . . .
H34A H 0.6415 0.3811 0.6224 0.035 Uiso 1 1 calc R U . . .
C35 C 0.6071(6) 0.4349(4) 0.6586(8) 0.030(3) Uani 1 1 d . . . . .
H35A H 0.6459 0.4403 0.7045 0.036 Uiso 1 1 calc R U . . .
C36 C 0.5543(6) 0.4615(3) 0.6403(9) 0.032(3) Uani 1 1 d . . . . .
H36A H 0.5566 0.4856 0.6729 0.039 Uiso 1 1 calc R U . . .
C37 C 0.4969(6) 0.4536(3) 0.5740(8) 0.023(2) Uani 1 1 d . . . . .
H37A H 0.4603 0.4725 0.5613 0.028 Uiso 1 1 calc R U . . .
C38 C 0.4553(5) 0.4332(3) 0.3219(7) 0.0162(19) Uani 1 1 d . . . . .
C39 C 0.5307(6) 0.4444(3) 0.3141(8) 0.021(2) Uani 1 1 d . . . . .
H39A H 0.5643 0.4393 0.3671 0.025 Uiso 1 1 calc R U . . .
C40 C 0.5542(6) 0.4629(3) 0.2281(8) 0.025(2) Uani 1 1 d . . . . .
H40A H 0.6043 0.4707 0.2232 0.030 Uiso 1 1 calc R U . . .
C41 C 0.5074(7) 0.4703(3) 0.1502(8) 0.028(3) Uani 1 1 d . . . . .
H41A H 0.5251 0.4829 0.0918 0.033 Uiso 1 1 calc R U . . .
C42 C 0.4343(6) 0.4594(3) 0.1566(8) 0.026(2) Uani 1 1 d . . . . .
H42A H 0.4018 0.4646 0.1025 0.032 Uiso 1 1 calc R U . . .
C43 C 0.4080(6) 0.4409(3) 0.2417(8) 0.019(2) Uani 1 1 d . . . . .
H43A H 0.3576 0.4335 0.2453 0.022 Uiso 1 1 calc R U . . .
C44 C 0.3180(5) 0.4733(3) 0.5667(8) 0.019(2) Uani 1 1 d . . . . .
O44 O 0.3304(5) 0.5008(2) 0.6100(6) 0.0329(19) Uani 1 1 d . . . . .
C45 C 0.2706(6) 0.4663(3) 0.3795(8) 0.020(2) Uani 1 1 d . . . . .
O45 O 0.2606(5) 0.4901(2) 0.3201(6) 0.038(2) Uani 1 1 d . . . . .
C46 C 0.1861(5) 0.4400(3) 0.5384(8) 0.019(2) Uani 1 1 d . . . . .
O46 O 0.1315(5) 0.4504(2) 0.5687(7) 0.040(2) Uani 1 1 d . . . . .
B10 B 0.3918(11) 0.2500 0.2722(14) 0.027(4) Uani 1 2 d S T P . .
F11 F 0.4038(7) 0.2500 0.1700(8) 0.047(3) Uani 1 2 d S T P . .
F12 F 0.3157(6) 0.2500 0.2942(8) 0.040(3) Uani 1 2 d S T P . .
F13 F 0.4228(4) 0.28237(17) 0.3165(5) 0.0341(16) Uani 1 1 d . . . . .
B20 B 0.4557(11) 0.2500 0.5708(16) 0.029(4) Uani 1 2 d S T P . .
F21 F 0.4621(11) 0.2500 0.6704(11) 0.098(6) Uani 1 2 d S T P . .
F22 F 0.3831(6) 0.2500 0.5385(9) 0.044(3) Uani 1 2 d S T P . .
F23 F 0.4902(4) 0.28304(19) 0.5309(7) 0.050(2) Uani 1 1 d . . . . .

loop_
_atom_site_aniso_label
_atom_site_aniso_U_11
_atom_site_aniso_U_22
_atom_site_aniso_U_33
_atom_site_aniso_U_23
_atom_site_aniso_U_13
_atom_site_aniso_U_12
W1 0.01529(19) 0.01594(19) 0.0163(2) -0.00241(15) -0.00105(15) 0.0015(2)
N1 0.016(4) 0.014(4) 0.021(4) -0.004(3) 0.000(3) 0.002(3)
C2 0.026(5) 0.020(5) 0.016(5) -0.005(4) 0.002(4) -0.004(4)
P3 0.0181(12) 0.0189(12) 0.0190(13) -0.0052(10) 0.0003(10) -0.0039(11)
C4 0.017(5) 0.015(4) 0.018(5) -0.005(4) 0.000(4) 0.002(4)
P5 0.0173(12) 0.0168(12) 0.0150(12) -0.0019(10) -0.0002(10) 0.0015(10)
C6 0.015(5) 0.028(5) 0.023(6) -0.002(5) 0.002(4) 0.003(4)
P7 0.0161(12) 0.0160(11) 0.0133(12) -0.0007(10) -0.0011(9) 0.0016(10)
C8 0.015(5) 0.022(5) 0.021(5) -0.003(4) -0.005(4) -0.007(4)
C9 0.017(5) 0.034(6) 0.026(6) -0.008(5) -0.004(4) 0.003(5)
C10 0.031(6) 0.029(6) 0.029(6) 0.005(5) -0.013(5) -0.005(5)
C11 0.039(7) 0.056(8) 0.017(5) 0.004(5) -0.001(5) 0.001(7)
C12 0.025(6) 0.052(7) 0.017(5) -0.006(5) 0.006(4) 0.003(5)
C13 0.022(5) 0.032(6) 0.022(5) 0.001(5) -0.003(4) 0.004(5)
C14 0.024(10) 0.012(9) 0.021(10) -0.002(8) -0.004(8) -0.006(7)
C15 0.021(10) 0.035(11) 0.015(12) -0.004(8) 0.005(8) 0.006(8)
C16 0.029(11) 0.024(10) 0.033(12) -0.020(9) 0.001(9) -0.005(9)
C17 0.017(9) 0.025(9) 0.015(10) 0.009(8) -0.008(7) -0.006(8)
C18 0.022(9) 0.013(9) 0.060(14) -0.014(9) -0.007(9) -0.003(8)
C19 0.021(9) 0.024(10) 0.050(14) -0.014(10) 0.000(9) -0.009(8)
C20 0.026(5) 0.021(5) 0.019(5) 0.002(4) 0.005(4) -0.001(4)
C21 0.036(6) 0.022(5) 0.024(6) -0.005(5) 0.000(5) -0.001(5)
C22 0.029(6) 0.036(7) 0.056(9) -0.003(6) 0.011(6) -0.017(6)
C23 0.036(7) 0.041(7) 0.058(9) 0.013(7) 0.017(7) -0.009(6)
C24 0.056(9) 0.050(8) 0.060(10) 0.032(7) 0.008(9) -0.009(8)
C25 0.032(7) 0.044(7) 0.045(8) 0.019(6) -0.004(6) -0.003(6)
C26 0.024(5) 0.018(4) 0.010(5) -0.001(4) 0.005(4) -0.003(4)
C27 0.044(7) 0.037(6) 0.019(6) -0.011(5) -0.004(5) 0.015(6)
C28 0.025(6) 0.041(7) 0.027(6) -0.003(5) -0.010(5) 0.005(5)
C29 0.037(6) 0.032(6) 0.023(6) -0.006(5) -0.006(5) -0.004(6)
C30 0.040(7) 0.020(5) 0.025(6) -0.006(5) 0.005(5) 0.009(5)
C31 0.024(5) 0.026(5) 0.016(5) -0.004(4) -0.002(4) 0.006(5)
C32 0.012(4) 0.013(4) 0.016(5) -0.002(4) -0.004(4) -0.001(4)
C33 0.021(5) 0.032(6) 0.026(6) -0.001(5) -0.003(5) 0.005(5)
C34 0.020(5) 0.040(6) 0.027(6) 0.006(5) -0.006(5) 0.004(5)
C35 0.021(5) 0.050(7) 0.019(5) 0.003(5) -0.009(4) -0.006(5)
C36 0.028(6) 0.032(6) 0.036(7) -0.011(5) -0.006(5) -0.013(5)
C37 0.017(5) 0.022(5) 0.032(6) -0.007(5) -0.004(4) -0.001(4)
C38 0.016(4) 0.019(5) 0.014(5) -0.002(4) -0.006(4) -0.003(4)
C39 0.020(5) 0.028(5) 0.014(5) -0.002(4) 0.000(4) -0.002(4)
C40 0.027(6) 0.029(5) 0.019(6) 0.003(4) 0.003(4) -0.002(5)
C41 0.037(6) 0.030(6) 0.016(5) 0.005(5) 0.002(5) -0.009(5)
C42 0.033(6) 0.033(6) 0.014(5) 0.005(5) -0.007(4) -0.005(5)
C43 0.017(5) 0.017(4) 0.022(5) -0.003(4) -0.003(4) -0.003(4)
C44 0.018(5) 0.021(5) 0.018(5) -0.001(4) 0.000(4) 0.003(4)
O44 0.040(5) 0.027(4) 0.032(5) -0.012(4) -0.006(4) 0.003(4)
C45 0.021(5) 0.016(5) 0.024(5) -0.005(4) -0.008(4) 0.001(4)
O45 0.048(5) 0.035(5) 0.030(5) 0.010(4) -0.007(4) 0.007(4)
C46 0.016(5) 0.017(5) 0.025(5) -0.007(4) 0.001(4) 0.005(4)
O46 0.026(4) 0.039(5) 0.055(6) -0.002(4) 0.010(4) 0.009(4)
B10 0.041(11) 0.015(8) 0.025(10) 0.000 0.015(8) 0.000
F11 0.077(8) 0.037(6) 0.027(6) 0.000 0.014(6) 0.000
F12 0.039(6) 0.033(5) 0.049(7) 0.000 0.009(5) 0.000
F13 0.045(4) 0.018(3) 0.039(4) -0.008(3) 0.012(3) -0.003(3)
B20 0.033(10) 0.012(8) 0.043(12) 0.000 -0.004(9) 0.000
F21 0.142(16) 0.111(13) 0.040(8) 0.000 -0.009(10) 0.000
F22 0.028(5) 0.037(6) 0.066(8) 0.000 -0.008(5) 0.000
F23 0.038(4) 0.015(3) 0.098(7) 0.002(4) -0.001(4) 0.003(3)

loop_
_atom_type_symbol
_atom_type_description
_atom_type_scat_dispersion_real
_atom_type_scat_dispersion_imag
_atom_type_scat_source
C C 0.0033 0.0016 'International Tables Vol C Tables 4.2.6.8 and 6.1.1.4'
H H 0.0000 0.0000 'International Tables Vol C Tables 4.2.6.8 and 6.1.1.4'
B B 0.0013 0.0007 'International Tables Vol C Tables 4.2.6.8 and 6.1.1.4'
N N 0.0061 0.0033 'International Tables Vol C Tables 4.2.6.8 and 6.1.1.4'
O O 0.0106 0.0060 'International Tables Vol C Tables 4.2.6.8 and 6.1.1.4'
F F 0.0171 0.0103 'International Tables Vol C Tables 4.2.6.8 and 6.1.1.4'
P P 0.1023 0.0942 'International Tables Vol C Tables 4.2.6.8 and 6.1.1.4'
W W -0.8490 6.8722 'International Tables Vol C Tables 4.2.6.8 and 6.1.1.4'
Cl Cl 0.1484 0.1585 'International Tables Vol C Tables 4.2.6.8 and 6.1.1.4'

loop_
_geom_angle_atom_site_label_1
_geom_angle_atom_site_label_2
_geom_angle_atom_site_label_3
_geom_angle
_geom_angle_site_symmetry_1
_geom_angle_site_symmetry_3
C45 W1 C44 83.8(4) . .
C45 W1 C46 88.0(4) . .
C44 W1 C46 84.6(4) . .
C45 W1 P5 176.5(3) . .
C44 W1 P5 94.8(3) . .
C46 W1 P5 95.0(3) . .
C45 W1 P3 94.7(3) . .
C44 W1 P3 178.4(3) . .
C46 W1 P3 95.7(3) . .
P5 W1 P3 86.66(9) . .
C45 W1 P7 95.4(3) . .
C44 W1 P7 93.7(3) . .
C46 W1 P7 175.9(3) . .
P5 W1 P7 81.45(8) . .
P3 W1 P7 86.13(8) . .
C4 N1 C2 113.8(8) . .
C4 N1 C6 114.4(8) . .
C2 N1 C6 115.2(8) . .
N1 C2 P3 114.9(6) . .
C8 P3 C14' 100.7(8) . .
C8 P3 C14 96.2(7) . .
C8 P3 C2 105.4(5) . .
C14' P3 C2 95.7(8) . .
C14 P3 C2 101.3(7) . .
C8 P3 W1 118.6(3) . .
C14' P3 W1 123.0(7) . .
C14 P3 W1 122.7(5) . .
C2 P3 W1 110.1(3) . .
N1 C4 P5 115.2(6) . .
C26 P5 C20 101.2(5) . .
C26 P5 C4 100.6(4) . .
C20 P5 C4 99.7(5) . .
C26 P5 W1 117.1(3) . .
C20 P5 W1 122.9(4) . .
C4 P5 W1 111.9(3) . .
N1 C6 P7 114.7(7) . .
C38 P7 C32 102.3(4) . .
C38 P7 C6 99.4(5) . .
C32 P7 C6 103.5(4) . .
C38 P7 W1 119.7(3) . .
C32 P7 W1 119.4(3) . .
C6 P7 W1 109.9(3) . .
C9 C8 C13 118.7(10) . .
C9 C8 P3 116.8(8) . .
C13 C8 P3 124.5(8) . .
C8 C9 C10 121.4(10) . .
C11 C10 C9 119.3(11) . .
C10 C11 C12 120.7(11) . .
C11 C12 C13 119.7(11) . .
C12 C13 C8 120.1(10) . .
C15 C14 C19 120.0 . .
C15 C14 P3 120.8(9) . .
C19 C14 P3 119.1(9) . .
C14 C15 C16 120.0 . .
C17 C16 C15 120.0 . .
C16 C17 C18 120.0 . .
C19 C18 C17 120.0 . .
C18 C19 C14 120.0 . .
C15' C14' C19' 120.0 . .
C15' C14' P3 116.5(13) . .
C19' C14' P3 123.4(13) . .
C16' C15' C14' 120.0 . .
C15' C16' C17' 120.0 . .
C18' C17' C16' 120.0 . .
C17' C18' C19' 120.0 . .
C18' C19' C14' 120.0 . .
C25 C20 C21 120.0(10) . .
C25 C20 P5 120.8(9) . .
C21 C20 P5 119.0(8) . .
C20 C21 C22 118.8(11) . .
C23 C22 C21 119.8(12) . .
C24 C23 C22 120.3(12) . .
C25 C24 C23 119.9(13) . .
C24 C25 C20 121.0(12) . .
C27 C26 C31 117.4(9) . .
C27 C26 P5 127.0(8) . .
C31 C26 P5 115.6(8) . .
C28 C27 C26 121.5(11) . .
C27 C28 C29 120.4(11) . .
C28 C29 C30 119.8(11) . .
C31 C30 C29 119.6(10) . .
C30 C31 C26 121.3(10) . .
C33 C32 C37 118.6(9) . .
C33 C32 P7 125.0(8) . .
C37 C32 P7 116.3(7) . .
C32 C33 C34 120.8(11) . .
C33 C34 C35 120.0(10) . .
C36 C35 C34 119.9(10) . .
C35 C36 C37 120.3(11) . .
C36 C37 C32 120.4(10) . .
C43 C38 C39 118.6(9) . .
C43 C38 P7 118.7(7) . .
C39 C38 P7 122.6(7) . .
C40 C39 C38 119.0(10) . .
C41 C40 C39 121.9(11) . .
C40 C41 C42 119.7(10) . .
C41 C42 C43 120.6(10) . .
C42 C43 C38 120.3(9) . .
O44 C44 W1 174.3(9) . .
O45 C45 W1 176.6(9) . .
O46 C46 W1 173.2(9) . .
F11 B10 F13 110.8(9) . 7_565
F11 B10 F13 110.8(9) . .
F13 B10 F13 108.5(15) 7_565 .
F11 B10 F12 111.1(16) . .
F13 B10 F12 107.8(9) 7_565 .
F13 B10 F12 107.8(9) . .
F21 B20 F22 113.1(19) . .
F21 B20 F23 109.7(11) . .
F22 B20 F23 107.5(11) . .
F21 B20 F23 109.7(11) . 7_565
F22 B20 F23 107.5(11) . 7_565
F23 B20 F23 109.3(15) . 7_565

loop_
_geom_bond_atom_site_label_1
_geom_bond_atom_site_label_2
_geom_bond_distance
_geom_bond_site_symmetry_2
W1 C45 1.985(10) .
W1 C44 1.988(10) .
W1 C46 2.003(10) .
W1 P5 2.488(3) .
W1 P3 2.507(3) .
W1 P7 2.508(3) .
N1 C4 1.502(12) .
N1 C2 1.514(13) .
N1 C6 1.526(13) .
C2 P3 1.867(10) .
P3 C8 1.838(11) .
P3 C14' 1.844(11) .
P3 C14 1.844(9) .
C4 P5 1.877(9) .
P5 C26 1.831(10) .
P5 C20 1.845(11) .
C6 P7 1.849(11) .
P7 C38 1.824(10) .
P7 C32 1.845(9) .
C8 C9 1.384(15) .
C8 C13 1.405(14) .
C9 C10 1.393(16) .
C10 C11 1.379(17) .
C11 C12 1.391(17) .
C12 C13 1.395(15) .
C14 C15 1.3900 .
C14 C19 1.3900 .
C15 C16 1.3900 .
C16 C17 1.3900 .
C17 C18 1.3900 .
C18 C19 1.3900 .
C14' C15' 1.3900 .
C14' C19' 1.3900 .
C15' C16' 1.3900 .
C16' C17' 1.3900 .
C17' C18' 1.3900 .
C18' C19' 1.3900 .
C20 C25 1.392(16) .
C20 C21 1.400(15) .
C21 C22 1.407(16) .
C22 C23 1.403(19) .
C23 C24 1.38(2) .
C24 C25 1.372(18) .
C26 C27 1.376(15) .
C26 C31 1.410(13) .
C27 C28 1.375(15) .
C28 C29 1.375(16) .
C29 C30 1.378(16) .
C30 C31 1.378(15) .
C32 C33 1.376(14) .
C32 C37 1.402(13) .
C33 C34 1.385(15) .
C34 C35 1.394(17) .
C35 C36 1.357(17) .
C36 C37 1.394(14) .
C38 C43 1.397(13) .
C38 C39 1.424(14) .
C39 C40 1.384(14) .
C40 C41 1.366(15) .
C41 C42 1.380(16) .
C42 C43 1.391(14) .
C44 O44 1.146(12) .
C45 O45 1.166(12) .
C46 O46 1.128(12) .
B10 F11 1.38(2) .
B10 F13 1.396(14) 7_565
B10 F13 1.396(14) .
B10 F12 1.41(2) .
B20 F21 1.33(2) .
B20 F22 1.38(2) .
B20 F23 1.419(14) .
B20 F23 1.419(14) 7_565

loop_
_geom_hbond_atom_site_label_D
_geom_hbond_atom_site_label_H
_geom_hbond_atom_site_label_A
_geom_hbond_distance_DH
_geom_hbond_distance_HA
_geom_hbond_distance_DA
_geom_hbond_angle_DHA
N1 H1 F13 0.9000(11) 2.10(6) 2.816(10) 136(8)
N1 H1 F22 0.9000(11) 2.48(6) 3.120(9) 128(6)
N1 H1 F23 0.9000(11) 2.27(7) 2.893(11) 126(7)

loop_
_platon_squeeze_void_nr
_platon_squeeze_void_average_x
_platon_squeeze_void_average_y
_platon_squeeze_void_average_z
_platon_squeeze_void_volume
_platon_squeeze_void_count_electrons
_platon_squeeze_void_content
1 0.179 0.250 -0.250 497 248 ' '
2 0.808 0.750 0.250 497 249 ' '
